data_4349963
loop_
_publ_author_name
'Zhang, Xiaofeng'
'Zhang, Zilong'
'Xiang, Shiqun'
'Zhu, Yingzu'
'Chen, Changneng'
'Huang, Deguang'

_publ_section_title
;
 Base induced C--CN bond cleavage at room temperature: a convenient method
 for the activation of acetonitrile
;
_journal_issue 5
_journal_name_full 'Inorganic Chemistry Frontiers'
_journal_page_first 1135
_journal_paper_doi 10.1039/C8QI01258J
_journal_volume 6
_journal_year 2019
_chemical_formula_moiety 'C50 H47 Cu2 N6 O11, C8 H20 N'
_chemical_formula_sum 'C58 H67 Cu2 N7 O11'
_chemical_formula_weight 1165.27
_chemical_name_common {[Cu(NNN-macrocycle)]-OH-[Cu(NNN-macrocycle)]}(Et4N)
_space_group_IT_number 15
_space_group_name_Hall '-C 2yc'
_space_group_name_H-M_alt 'C 1 2/c 1'
_symmetry_cell_setting monoclinic
_symmetry_space_group_name_Hall '-C 2yc'
_symmetry_space_group_name_H-M 'C 1 2/c 1'
_atom_sites_solution_hydrogens geom
_atom_sites_solution_primary direct
_atom_sites_solution_secondary difmap
_audit_creation_method SHELXL-97
_audit_update_record
;
2017-12-08 deposited with the CCDC.	2019-02-22 downloaded from the CCDC.
;
_cell_angle_alpha 90.00
_cell_angle_beta 107.8352(14)
_cell_angle_gamma 90.00
_cell_formula_units_Z 4
_cell_length_a 22.1278(3)
_cell_length_b 12.06401(15)
_cell_length_c 21.5418(3)
_cell_measurement_reflns_used 7413
_cell_measurement_temperature 100(2)
_cell_measurement_theta_max 73.1200
_cell_measurement_theta_min 4.0880
_cell_volume 5474.22(13)
_computing_cell_refinement 'CrysAlisPro, Agilent Technologies'
_computing_data_collection 'CrysAlisPro, Agilent Technologies'
_computing_data_reduction 'CrysAlisPro, Agilent Technologies'
_computing_molecular_graphics 'Bruker SHELXTL'
_computing_publication_material 'Bruker SHELXTL'
_computing_structure_refinement 'SHELXL-97 (Sheldrick, 1997)'
_computing_structure_solution 'SHELXS-97 (Sheldrick, 1990)'
_diffrn_ambient_temperature 100(2)
_diffrn_detector_area_resol_mean 10.5594
_diffrn_measured_fraction_theta_full 0.997
_diffrn_measured_fraction_theta_max 0.997
_diffrn_measurement_device_type 'SuperNova, Dual, Cu at zero, Atlas'
_diffrn_measurement_method '\w scans'
_diffrn_radiation_monochromator Mirror
_diffrn_radiation_source 'SuperNova (Cu) X-ray Source'
_diffrn_radiation_type CuK\a
_diffrn_radiation_wavelength 1.54184
_diffrn_reflns_av_R_equivalents 0.0124
_diffrn_reflns_av_sigmaI/netI 0.0152
_diffrn_reflns_limit_h_max 26
_diffrn_reflns_limit_h_min -25
_diffrn_reflns_limit_k_max 13
_diffrn_reflns_limit_k_min -14
_diffrn_reflns_limit_l_max 18
_diffrn_reflns_limit_l_min -26
_diffrn_reflns_number 11141
_diffrn_reflns_theta_full 69.99
_diffrn_reflns_theta_max 69.99
_diffrn_reflns_theta_min 4.20
_exptl_absorpt_coefficient_mu 1.516
_exptl_absorpt_correction_T_max 0.8045
_exptl_absorpt_correction_T_min 0.7030
_exptl_absorpt_correction_type multi-scan
_exptl_absorpt_process_details
; 
CrysAlisPro, Agilent Technologies,Version 1.171.36.28 
Empirical absorption correction using spherical harmonics, 
implemented in SCALE3 ABSPACK scaling algorithm. 
;
_exptl_crystal_colour black-blue
_exptl_crystal_density_diffrn 1.414
_exptl_crystal_density_meas ?
_exptl_crystal_density_method 'not measured'
_exptl_crystal_description block
_exptl_crystal_F_000 2440
_exptl_crystal_size_max 0.25
_exptl_crystal_size_mid 0.22
_exptl_crystal_size_min 0.15
_refine_diff_density_max 0.657
_refine_diff_density_min -0.509
_refine_diff_density_rms 0.053
_refine_ls_extinction_method none
_refine_ls_goodness_of_fit_ref 1.066
_refine_ls_hydrogen_treatment mixed
_refine_ls_matrix_type full
_refine_ls_number_parameters 390
_refine_ls_number_reflns 5180
_refine_ls_number_restraints 74
_refine_ls_restrained_S_all 1.125
_refine_ls_R_factor_all 0.0326
_refine_ls_R_factor_gt 0.0301
_refine_ls_shift/su_max 0.001
_refine_ls_shift/su_mean 0.000
_refine_ls_structure_factor_coef Fsqd
_refine_ls_weighting_details 'calc w=1/[\s^2^(Fo^2^)+(0.0444P)^2^+6.8829P] where P=(Fo^2^+2Fc^2^)/3'
_refine_ls_weighting_scheme calc
_refine_ls_wR_factor_gt 0.0820
_refine_ls_wR_factor_ref 0.0836
_reflns_number_gt 4837
_reflns_number_total 5180
_reflns_threshold_expression >2sigma(I)
_cod_data_source_file c8qi01258j2.cif
_cod_data_source_block Complex10
_cod_depositor_comments
;
The following automatic conversions were performed:

data item '_exptl_crystal_density_meas' value 'none' was changed to
'?' -- the value is perceived as not measured.

Automatic conversion script
Id: cif_fix_values 6909 2019-04-08 15:41:33Z antanas 
;
_cod_original_cell_volume 5474.21(12)
_cod_database_code 4349963

loop_
_symmetry_equiv_pos_as_xyz
'x, y, z'
'-x, y, -z+1/2'
'x+1/2, y+1/2, z'
'-x+1/2, y+1/2, -z+1/2'
'-x, -y, -z'
'x, -y, z-1/2'
'-x+1/2, -y+1/2, -z'
'x+1/2, -y+1/2, z-1/2'

loop_
_atom_site_label
_atom_site_type_symbol
_atom_site_fract_x
_atom_site_fract_y
_atom_site_fract_z
_atom_site_U_iso_or_equiv
_atom_site_adp_type
_atom_site_occupancy
_atom_site_symmetry_multiplicity
_atom_site_calc_flag
_atom_site_refinement_flags
_atom_site_disorder_group
Cu1 Cu 0.423935(10) 0.515302(19) 0.699813(11) 0.01373(9) Uani 1 1 d . .
O1 O 0.25093(6) 0.38864(11) 0.69167(7) 0.0286(3) Uani 1 1 d . .
O2 O 0.42807(6) 0.82629(10) 0.62623(6) 0.0246(3) Uani 1 1 d . .
O3 O 0.65885(6) 0.47987(12) 0.57885(7) 0.0279(3) Uani 1 1 d . .
O4 O 0.57318(6) 0.28687(12) 0.55340(6) 0.0283(3) Uani 1 1 d . .
O5 O 0.49050(6) 0.15051(11) 0.60277(6) 0.0243(3) Uani 1 1 d . .
O6 O 0.5000 0.44563(13) 0.7500 0.0150(3) Uani 1 2 d S .
H6A H 0.5000 0.3669 0.7500 0.018 Uiso 1 2 calc SR .
N1 N 0.35875(6) 0.39790(12) 0.69808(7) 0.0162(3) Uani 1 1 d . .
N2 N 0.34864(7) 0.60280(12) 0.66886(7) 0.0176(3) Uani 1 1 d . .
N3 N 0.46033(6) 0.65005(12) 0.66892(7) 0.0158(3) Uani 1 1 d . .
C1 C 0.29961(8) 0.43777(15) 0.68986(9) 0.0197(3) Uani 1 1 d . .
C2 C 0.29416(8) 0.55857(15) 0.67081(8) 0.0199(4) Uani 1 1 d . .
C3 C 0.23860(9) 0.61976(16) 0.65065(9) 0.0255(4) Uani 1 1 d . .
H3A H 0.1994 0.5890 0.6517 0.031 Uiso 1 1 calc R .
C4 C 0.24182(9) 0.72748(17) 0.62892(9) 0.0270(4) Uani 1 1 d . .
H4A H 0.2044 0.7713 0.6150 0.032 Uiso 1 1 calc R .
C5 C 0.29937(9) 0.77152(16) 0.62735(9) 0.0241(4) Uani 1 1 d . .
H5A H 0.3019 0.8450 0.6125 0.029 Uiso 1 1 calc R .
C6 C 0.35325(8) 0.70512(15) 0.64813(8) 0.0190(3) Uani 1 1 d . .
C7 C 0.41925(8) 0.73483(14) 0.64764(8) 0.0180(3) Uani 1 1 d . .
C8 C 0.52462(8) 0.66324(14) 0.67090(8) 0.0169(3) Uani 1 1 d . .
C9 C 0.55823(8) 0.76280(15) 0.68780(9) 0.0212(4) Uani 1 1 d . .
H9A H 0.5377 0.8267 0.6976 0.025 Uiso 1 1 calc R .
C10 C 0.62165(9) 0.76789(16) 0.69023(9) 0.0259(4) Uani 1 1 d . .
H10A H 0.6441 0.8358 0.7015 0.031 Uiso 1 1 calc R .
C11 C 0.65267(9) 0.67571(17) 0.67651(9) 0.0261(4) Uani 1 1 d . .
H11A H 0.6961 0.6806 0.6785 0.031 Uiso 1 1 calc R .
C12 C 0.62022(8) 0.57582(15) 0.65979(8) 0.0206(4) Uani 1 1 d . .
C13 C 0.55629(8) 0.57104(14) 0.65723(8) 0.0174(3) Uani 1 1 d . .
H13A H 0.5339 0.5031 0.6459 0.021 Uiso 1 1 calc R .
C14 C 0.65216(9) 0.47443(17) 0.64344(9) 0.0240(4) Uani 1 1 d . .
H14A H 0.6947 0.4664 0.6758 0.029 Uiso 1 1 calc R .
H14B H 0.6270 0.4080 0.6465 0.029 Uiso 1 1 calc R .
C15 C 0.60052(10) 0.46914(18) 0.52718(10) 0.0288(4) Uani 1 1 d . .
H15A H 0.6025 0.5160 0.4901 0.035 Uiso 1 1 calc R .
H15B H 0.5655 0.4973 0.5424 0.035 Uiso 1 1 calc R .
C16 C 0.58595(9) 0.35238(18) 0.50380(9) 0.0285(4) Uani 1 1 d . .
H16A H 0.5486 0.3515 0.4641 0.034 Uiso 1 1 calc R .
H16B H 0.6225 0.3208 0.4924 0.034 Uiso 1 1 calc R .
C17 C 0.55247(10) 0.17900(18) 0.53037(10) 0.0322(5) Uani 1 1 d . .
H17A H 0.5843 0.1435 0.5131 0.039 Uiso 1 1 calc R .
H17B H 0.5119 0.1838 0.4946 0.039 Uiso 1 1 calc R .
C18 C 0.54355(9) 0.11083(17) 0.58502(11) 0.0301(4) Uani 1 1 d . .
H18A H 0.5366 0.0324 0.5713 0.036 Uiso 1 1 calc R .
H18B H 0.5823 0.1149 0.6231 0.036 Uiso 1 1 calc R .
C19 C 0.47898(9) 0.08088(15) 0.65090(10) 0.0251(4) Uani 1 1 d . .
H19A H 0.5184 0.0735 0.6879 0.030 Uiso 1 1 calc R .
H19B H 0.4667 0.0062 0.6323 0.030 Uiso 1 1 calc R .
C20 C 0.42714(8) 0.12663(15) 0.67512(9) 0.0197(4) Uani 1 1 d . .
C21 C 0.38959(9) 0.05307(15) 0.69765(9) 0.0234(4) Uani 1 1 d . .
H21A H 0.3948 -0.0247 0.6944 0.028 Uiso 1 1 calc R .
C22 C 0.34484(8) 0.09381(16) 0.72469(9) 0.0235(4) Uani 1 1 d . .
H22A H 0.3204 0.0435 0.7411 0.028 Uiso 1 1 calc R .
C23 C 0.33495(8) 0.20730(15) 0.72827(8) 0.0203(4) Uani 1 1 d . .
H23A H 0.3047 0.2340 0.7479 0.024 Uiso 1 1 calc R .
C24 C 0.36975(8) 0.28210(14) 0.70290(8) 0.0164(3) Uani 1 1 d . .
C25 C 0.41665(8) 0.24004(14) 0.67767(8) 0.0174(3) Uani 1 1 d . .
H25A H 0.4418 0.2901 0.6620 0.021 Uiso 1 1 calc R .
N4 N 0.7500 0.7500 0.5000 0.0440(7) Uani 1 2 d SDU .
C27 C 0.6327(3) 0.7666(7) 0.5204(3) 0.0392(14) Uani 0.50 1 d PDU .
H27A H 0.6128 0.7595 0.5551 0.059 Uiso 0.50 1 calc PR .
H27B H 0.6136 0.7129 0.4858 0.059 Uiso 0.50 1 calc PR .
H27C H 0.6259 0.8418 0.5024 0.059 Uiso 0.50 1 calc PR .
C28 C 0.7246(2) 0.6520(3) 0.45516(18) 0.0329(9) Uani 0.50 1 d PDU .
H28A H 0.7383 0.6591 0.4157 0.039 Uiso 0.50 1 calc PR .
H28B H 0.6776 0.6538 0.4411 0.039 Uiso 0.50 1 calc PR .
C29 C 0.7473(4) 0.5401(6) 0.4877(4) 0.0329(16) Uani 0.50 1 d PDU .
H29A H 0.7297 0.4824 0.4568 0.049 Uiso 0.50 1 d PR .
H29B H 0.7928 0.5364 0.5006 0.049 Uiso 0.50 1 d PR .
H29C H 0.7332 0.5309 0.5253 0.049 Uiso 0.50 1 d PR .
C30 C 0.7239(2) 0.8531(3) 0.45875(19) 0.0349(9) Uani 0.50 1 d PDU .
H30A H 0.6794 0.8421 0.4375 0.042 Uiso 0.50 1 d PR .
H30B H 0.7442 0.8593 0.4254 0.042 Uiso 0.50 1 d PR .
C26 C 0.70328(18) 0.7444(4) 0.54810(18) 0.0293(8) Uani 0.50 1 d PDU -1
H26A H 0.7083 0.6696 0.5679 0.035 Uiso 0.50 1 calc PR -1
H26B H 0.7205 0.7978 0.5841 0.035 Uiso 0.50 1 calc PR -1
C31 C 0.7317(4) 0.9606(7) 0.4964(4) 0.0415(19) Uani 0.50 1 d PDU -1
H31A H 0.7141 1.0204 0.4670 0.062 Uiso 0.50 1 d PR -1
H31B H 0.7101 0.9560 0.5288 0.062 Uiso 0.50 1 d PR -1
H31C H 0.7761 0.9737 0.5172 0.062 Uiso 0.50 1 d PR -1
C32 C 0.81092(18) 0.7491(4) 0.54043(18) 0.0316(9) Uani 0.50 1 d PDU -1
H32A H 0.8177 0.6854 0.5684 0.038 Uiso 0.50 1 d PR -1
H32B H 0.8192 0.8144 0.5672 0.038 Uiso 0.50 1 d PR -1
C33 C 0.8560(3) 0.7455(7) 0.4991(3) 0.0382(14) Uani 0.50 1 d PDU -1
H33A H 0.8992 0.7447 0.5271 0.057 Uiso 0.50 1 d PR -1
H33B H 0.8480 0.6800 0.4726 0.057 Uiso 0.50 1 d PR -1
H33C H 0.8492 0.8099 0.4717 0.057 Uiso 0.50 1 d PR -1

loop_
_atom_site_aniso_label
_atom_site_aniso_U_11
_atom_site_aniso_U_22
_atom_site_aniso_U_33
_atom_site_aniso_U_23
_atom_site_aniso_U_13
_atom_site_aniso_U_12
Cu1 0.00959(13) 0.01162(14) 0.01983(14) 0.00021(9) 0.00427(10) 0.00033(8)
O1 0.0131(6) 0.0251(7) 0.0485(8) -0.0003(6) 0.0110(6) -0.0030(5)
O2 0.0287(7) 0.0143(6) 0.0323(7) 0.0036(5) 0.0116(6) 0.0019(5)
O3 0.0223(7) 0.0359(8) 0.0296(7) -0.0043(6) 0.0141(6) 0.0000(6)
O4 0.0315(7) 0.0310(7) 0.0243(6) -0.0030(6) 0.0115(6) -0.0049(6)
O5 0.0217(6) 0.0237(7) 0.0311(7) 0.0018(5) 0.0133(5) 0.0039(5)
O6 0.0117(7) 0.0097(7) 0.0223(8) 0.000 0.0034(6) 0.000
N1 0.0109(6) 0.0156(7) 0.0216(7) -0.0014(6) 0.0042(5) -0.0014(5)
N2 0.0148(7) 0.0155(7) 0.0226(7) -0.0010(6) 0.0056(5) 0.0015(5)
N3 0.0151(7) 0.0139(7) 0.0192(7) 0.0001(5) 0.0065(5) 0.0001(5)
C1 0.0138(8) 0.0193(9) 0.0254(9) -0.0033(7) 0.0052(6) -0.0016(7)
C2 0.0136(8) 0.0205(9) 0.0247(8) -0.0032(7) 0.0045(7) 0.0010(7)
C3 0.0156(8) 0.0279(10) 0.0327(10) -0.0039(8) 0.0070(7) 0.0037(7)
C4 0.0192(9) 0.0275(10) 0.0315(10) -0.0012(8) 0.0039(7) 0.0105(7)
C5 0.0248(9) 0.0185(9) 0.0273(9) 0.0005(7) 0.0053(7) 0.0074(7)
C6 0.0184(8) 0.0176(8) 0.0202(8) -0.0023(7) 0.0047(7) 0.0023(7)
C7 0.0205(8) 0.0145(8) 0.0197(8) -0.0019(6) 0.0072(7) 0.0012(6)
C8 0.0171(8) 0.0172(8) 0.0171(8) 0.0016(6) 0.0064(6) -0.0017(6)
C9 0.0230(9) 0.0175(9) 0.0246(8) -0.0014(7) 0.0094(7) -0.0043(7)
C10 0.0245(9) 0.0227(9) 0.0320(10) -0.0036(8) 0.0111(8) -0.0113(7)
C11 0.0173(8) 0.0323(11) 0.0310(10) -0.0042(8) 0.0110(7) -0.0074(7)
C12 0.0176(8) 0.0241(9) 0.0216(8) -0.0008(7) 0.0079(7) -0.0005(7)
C13 0.0170(8) 0.0168(8) 0.0186(8) -0.0005(6) 0.0060(6) -0.0042(6)
C14 0.0176(8) 0.0301(10) 0.0252(9) -0.0023(8) 0.0075(7) 0.0021(7)
C15 0.0290(10) 0.0342(11) 0.0249(9) 0.0021(8) 0.0107(8) 0.0032(8)
C16 0.0286(10) 0.0369(11) 0.0219(9) 0.0000(8) 0.0105(8) 0.0019(8)
C17 0.0329(10) 0.0337(12) 0.0351(11) -0.0094(9) 0.0182(9) -0.0027(9)
C18 0.0271(10) 0.0268(10) 0.0415(11) -0.0037(9) 0.0179(9) 0.0031(8)
C19 0.0269(9) 0.0162(9) 0.0355(10) 0.0018(8) 0.0145(8) 0.0031(7)
C20 0.0164(8) 0.0176(9) 0.0233(8) -0.0011(7) 0.0034(7) -0.0003(7)
C21 0.0232(9) 0.0153(9) 0.0302(9) 0.0012(7) 0.0058(7) -0.0016(7)
C22 0.0214(9) 0.0200(9) 0.0289(9) 0.0034(7) 0.0075(7) -0.0059(7)
C23 0.0164(8) 0.0224(9) 0.0225(8) -0.0004(7) 0.0064(7) -0.0028(7)
C24 0.0138(7) 0.0155(8) 0.0177(8) -0.0008(6) 0.0016(6) -0.0029(6)
C25 0.0148(8) 0.0157(8) 0.0201(8) 0.0001(6) 0.0029(6) -0.0026(6)
N4 0.0729(18) 0.0326(14) 0.0185(11) 0.0034(10) 0.0019(12) 0.0017(13)
C27 0.042(3) 0.045(3) 0.026(3) 0.003(3) 0.003(2) 0.004(2)
C28 0.040(2) 0.038(2) 0.0210(17) -0.0041(16) 0.0103(16) -0.0031(18)
C29 0.040(4) 0.031(3) 0.031(3) -0.003(2) 0.017(3) 0.001(3)
C30 0.040(2) 0.038(2) 0.0232(18) 0.0082(17) 0.0056(16) 0.0000(19)
C26 0.035(2) 0.033(2) 0.0203(17) 0.0024(15) 0.0084(15) 0.0041(17)
C31 0.046(5) 0.036(3) 0.041(4) 0.008(3) 0.012(3) 0.003(3)
C32 0.0334(19) 0.037(2) 0.0204(17) 0.0036(16) 0.0023(15) -0.0020(17)
C33 0.043(3) 0.040(3) 0.028(3) 0.003(3) 0.005(2) -0.003(2)

loop_
_atom_type_symbol
_atom_type_description
_atom_type_scat_dispersion_real
_atom_type_scat_dispersion_imag
_atom_type_scat_source
C C 0.0181 0.0091 'International Tables Vol C Tables 4.2.6.8 and 6.1.1.4'
H H 0.0000 0.0000 'International Tables Vol C Tables 4.2.6.8 and 6.1.1.4'
Cu Cu -1.9646 0.5888 'International Tables Vol C Tables 4.2.6.8 and 6.1.1.4'
N N 0.0311 0.0180 'International Tables Vol C Tables 4.2.6.8 and 6.1.1.4'
O O 0.0492 0.0322 'International Tables Vol C Tables 4.2.6.8 and 6.1.1.4'

loop_
_geom_angle_atom_site_label_1
_geom_angle_atom_site_label_2
_geom_angle_atom_site_label_3
_geom_angle
_geom_angle_site_symmetry_1
_geom_angle_site_symmetry_3
O6 Cu1 N2 166.05(5) . .
O6 Cu1 N1 101.80(6) . .
N2 Cu1 N1 80.74(6) . .
O6 Cu1 N3 99.85(5) . .
N2 Cu1 N3 80.40(6) . .
N1 Cu1 N3 156.57(6) . .
C15 O3 C14 114.30(14) . .
C17 O4 C16 111.33(15) . .
C19 O5 C18 110.18(14) . .
Cu1 O6 Cu1 127.36(9) 2_656 .
Cu1 O6 H6A 116.3 2_656 .
Cu1 O6 H6A 116.3 . .
C1 N1 C24 119.83(14) . .
C1 N1 Cu1 114.24(11) . .
C24 N1 Cu1 125.91(11) . .
C6 N2 C2 123.18(15) . .
C6 N2 Cu1 118.84(12) . .
C2 N2 Cu1 117.95(12) . .
C7 N3 C8 119.29(14) . .
C7 N3 Cu1 115.27(11) . .
C8 N3 Cu1 125.37(11) . .
O1 C1 N1 129.79(17) . .
O1 C1 C2 118.17(15) . .
N1 C1 C2 111.86(14) . .
N2 C2 C3 120.14(17) . .
N2 C2 C1 113.46(14) . .
C3 C2 C1 126.12(16) . .
C2 C3 C4 118.14(17) . .
C2 C3 H3A 120.9 . .
C4 C3 H3A 120.9 . .
C5 C4 C3 120.49(17) . .
C5 C4 H4A 119.8 . .
C3 C4 H4A 119.8 . .
C4 C5 C6 118.25(17) . .
C4 C5 H5A 120.9 . .
C6 C5 H5A 120.9 . .
N2 C6 C5 119.80(16) . .
N2 C6 C7 113.46(15) . .
C5 C6 C7 126.69(17) . .
O2 C7 N3 129.51(16) . .
O2 C7 C6 118.67(15) . .
N3 C7 C6 111.73(15) . .
C13 C8 C9 118.55(15) . .
C13 C8 N3 117.94(15) . .
C9 C8 N3 123.48(15) . .
C10 C9 C8 119.83(17) . .
C10 C9 H9A 120.1 . .
C8 C9 H9A 120.1 . .
C11 C10 C9 121.14(17) . .
C11 C10 H10A 119.4 . .
C9 C10 H10A 119.4 . .
C10 C11 C12 119.98(16) . .
C10 C11 H11A 120.0 . .
C12 C11 H11A 120.0 . .
C11 C12 C13 118.74(17) . .
C11 C12 C14 121.40(16) . .
C13 C12 C14 119.85(16) . .
C8 C13 C12 121.76(16) . .
C8 C13 H13A 119.1 . .
C12 C13 H13A 119.1 . .
O3 C14 C12 112.43(15) . .
O3 C14 H14A 109.1 . .
C12 C14 H14A 109.1 . .
O3 C14 H14B 109.1 . .
C12 C14 H14B 109.1 . .
H14A C14 H14B 107.8 . .
O3 C15 C16 113.42(17) . .
O3 C15 H15A 108.9 . .
C16 C15 H15A 108.9 . .
O3 C15 H15B 108.9 . .
C16 C15 H15B 108.9 . .
H15A C15 H15B 107.7 . .
O4 C16 C15 109.96(15) . .
O4 C16 H16A 109.7 . .
C15 C16 H16A 109.7 . .
O4 C16 H16B 109.7 . .
C15 C16 H16B 109.7 . .
H16A C16 H16B 108.2 . .
O4 C17 C18 109.58(16) . .
O4 C17 H17A 109.8 . .
C18 C17 H17A 109.8 . .
O4 C17 H17B 109.8 . .
C18 C17 H17B 109.8 . .
H17A C17 H17B 108.2 . .
O5 C18 C17 110.15(17) . .
O5 C18 H18A 109.6 . .
C17 C18 H18A 109.6 . .
O5 C18 H18B 109.6 . .
C17 C18 H18B 109.6 . .
H18A C18 H18B 108.1 . .
O5 C19 C20 111.33(15) . .
O5 C19 H19A 109.4 . .
C20 C19 H19A 109.4 . .
O5 C19 H19B 109.4 . .
C20 C19 H19B 109.4 . .
H19A C19 H19B 108.0 . .
C25 C20 C21 119.05(16) . .
C25 C20 C19 121.93(16) . .
C21 C20 C19 118.99(16) . .
C22 C21 C20 119.87(17) . .
C22 C21 H21A 120.1 . .
C20 C21 H21A 120.1 . .
C21 C22 C23 121.16(17) . .
C21 C22 H22A 119.4 . .
C23 C22 H22A 119.4 . .
C22 C23 C24 119.82(16) . .
C22 C23 H23A 120.1 . .
C24 C23 H23A 120.1 . .
C23 C24 C25 118.51(16) . .
C23 C24 N1 124.14(15) . .
C25 C24 N1 117.27(15) . .
C20 C25 C24 121.46(16) . .
C20 C25 H25A 119.3 . .
C24 C25 H25A 119.3 . .
C32 N4 C32 180.000(1) 7_666 .
C32 N4 C28 120.0(2) 7_666 7_666
C32 N4 C28 60.0(2) . 7_666
C32 N4 C28 60.0(2) 7_666 .
C32 N4 C28 120.0(2) . .
C28 N4 C28 180.00(19) 7_666 .
C32 N4 C30 60.1(2) 7_666 .
C32 N4 C30 119.9(2) . .
C28 N4 C30 74.8(2) 7_666 .
C28 N4 C30 105.2(2) . .
C32 N4 C30 119.9(2) 7_666 7_666
C32 N4 C30 60.1(2) . 7_666
C28 N4 C30 105.2(2) 7_666 7_666
C28 N4 C30 74.8(2) . 7_666
C30 N4 C30 180.0(3) . 7_666
C32 N4 C26 73.6(2) 7_666 .
C32 N4 C26 106.4(2) . .
C28 N4 C26 79.4(2) 7_666 .
C28 N4 C26 100.6(2) . .
C30 N4 C26 101.4(2) . .
C30 N4 C26 78.6(2) 7_666 .
C32 N4 C26 106.4(2) 7_666 7_666
C32 N4 C26 73.6(2) . 7_666
C28 N4 C26 100.6(2) 7_666 7_666
C28 N4 C26 79.4(2) . 7_666
C30 N4 C26 78.6(2) . 7_666
C30 N4 C26 101.4(2) 7_666 7_666
C26 N4 C26 180.000(1) . 7_666
C33 C27 C26 67.3(12) 7_666 .
C33 C27 H27A 160.1 7_666 .
C26 C27 H27A 109.5 . .
C33 C27 H27B 56.8 7_666 .
C26 C27 H27B 109.5 . .
H27A C27 H27B 109.5 . .
C33 C27 H27C 89.6 7_666 .
C26 C27 H27C 109.5 . .
H27A C27 H27C 109.5 . .
H27B C27 H27C 109.5 . .
C32 C28 N4 54.6(2) 7_666 .
C32 C28 C29 143.5(5) 7_666 .
N4 C28 C29 112.8(4) . .
C32 C28 C31 142.0(4) 7_666 7_666
N4 C28 C31 100.9(3) . 7_666
C29 C28 C31 13.9(4) . 7_666
C32 C28 C30 98.1(3) 7_666 7_666
N4 C28 C30 52.93(17) . 7_666
C29 C28 C30 59.9(4) . 7_666
C31 C28 C30 48.7(3) 7_666 7_666
C32 C28 H28A 107.5 7_666 .
N4 C28 H28A 109.0 . .
C29 C28 H28A 109.0 . .
C31 C28 H28A 108.1 7_666 .
C30 C28 H28A 127.2 7_666 .
C32 C28 H28B 57.4 7_666 .
N4 C28 H28B 109.0 . .
C29 C28 H28B 109.0 . .
C31 C28 H28B 121.4 7_666 .
C30 C28 H28B 124.9 7_666 .
H28A C28 H28B 107.8 . .
C31 C29 C28 117(2) 7_666 .
C31 C29 C30 57.5(16) 7_666 7_666
C28 C29 C30 69.5(4) . 7_666
C31 C29 H29A 124.9 7_666 .
C28 C29 H29A 108.3 . .
C30 C29 H29A 177.6 7_666 .
C31 C29 H29B 26.1 7_666 .
C28 C29 H29B 110.0 . .
C30 C29 H29B 72.5 7_666 .
H29A C29 H29B 109.5 . .
C31 C29 H29C 83.8 7_666 .
C28 C29 H29C 110.1 . .
C30 C29 H29C 70.7 7_666 .
H29A C29 H29C 109.5 . .
H29B C29 H29C 109.5 . .
C32 C30 C31 133.9(5) 7_666 .
C32 C30 N4 54.1(2) 7_666 .
C31 C30 N4 115.1(4) . .
C32 C30 C29 135.7(4) 7_666 7_666
C31 C30 C29 15.7(4) . 7_666
N4 C30 C29 102.9(3) . 7_666
C32 C30 C28 97.2(3) 7_666 7_666
C31 C30 C28 63.8(4) . 7_666
N4 C30 C28 52.27(17) . 7_666
C29 C30 C28 50.6(3) 7_666 7_666
C32 C30 C26 86.8(3) 7_666 7_666
C31 C30 C26 124.9(4) . 7_666
N4 C30 C26 53.71(17) . 7_666
C29 C30 C26 110.1(3) 7_666 7_666
C28 C30 C26 78.2(2) 7_666 7_666
C32 C30 H30A 54.5 7_666 .
C31 C30 H30A 107.8 . .
N4 C30 H30A 108.2 . .
C29 C30 H30A 122.7 7_666 .
C28 C30 H30A 134.2 7_666 .
C26 C30 H30A 127.2 7_666 .
C32 C30 H30B 116.4 7_666 .
C31 C30 H30B 109.5 . .
N4 C30 H30B 108.5 . .
C29 C30 H30B 106.4 7_666 .
C28 C30 H30B 117.8 7_666 .
C26 C30 H30B 55.2 7_666 .
H30A C30 H30B 107.5 . .
C27 C26 N4 120.5(3) . .
C27 C26 C30 144.7(4) . 7_666
N4 C26 C30 47.65(15) . 7_666
C27 C26 H26A 107.2 . .
N4 C26 H26A 107.2 . .
C30 C26 H26A 61.2 7_666 .
C27 C26 H26B 107.2 . .
N4 C26 H26B 107.2 . .
C30 C26 H26B 108.0 7_666 .
H26A C26 H26B 106.8 . .
C29 C31 C30 106.8(18) 7_666 .
C29 C31 C28 49.4(16) 7_666 7_666
C30 C31 C28 67.5(4) . 7_666
C29 C31 H31A 125.8 7_666 .
C30 C31 H31A 109.6 . .
C28 C31 H31A 169.9 7_666 .
C29 C31 H31B 93.8 7_666 .
C30 C31 H31B 109.9 . .
C28 C31 H31B 80.4 7_666 .
H31A C31 H31B 109.5 . .
C29 C31 H31C 18.5 7_666 .
C30 C31 H31C 108.9 . .
C28 C31 H31C 64.1 7_666 .
H31A C31 H31C 109.5 . .
H31B C31 H31C 109.5 . .
N4 C32 C28 65.5(2) . 7_666
N4 C32 C30 65.9(2) . 7_666
C28 C32 C30 113.4(4) 7_666 7_666
N4 C32 C33 108.8(4) . .
C28 C32 C33 121.8(5) 7_666 .
C30 C32 C33 115.2(5) 7_666 .
N4 C32 H32A 110.0 . .
C28 C32 H32A 127.1 7_666 .
C30 C32 H32A 45.3 7_666 .
C33 C32 H32A 109.8 . .
N4 C32 H32B 110.3 . .
C28 C32 H32B 45.0 7_666 .
C30 C32 H32B 133.7 7_666 .
C33 C32 H32B 109.6 . .
H32A C32 H32B 108.3 . .
C27 C33 C32 161.6(17) 7_666 .
C27 C33 H33A 83.4 7_666 .
C32 C33 H33A 109.6 . .
C27 C33 H33B 52.5 7_666 .
C32 C33 H33B 109.6 . .
H33A C33 H33B 109.5 . .
C27 C33 H33C 76.9 7_666 .
C32 C33 H33C 109.2 . .
H33A C33 H33C 109.5 . .
H33B C33 H33C 109.5 . .

loop_
_geom_bond_atom_site_label_1
_geom_bond_atom_site_label_2
_geom_bond_distance
_geom_bond_site_symmetry_2
Cu1 O6 1.8957(7) .
Cu1 N2 1.9115(14) .
Cu1 N1 2.0137(14) .
Cu1 N3 2.0155(14) .
O1 C1 1.241(2) .
O2 C7 1.234(2) .
O3 C15 1.429(2) .
O3 C14 1.445(2) .
O4 C17 1.418(2) .
O4 C16 1.425(2) .
O5 C19 1.417(2) .
O5 C18 1.424(2) .
O6 Cu1 1.8957(7) 2_656
O6 H6A 0.9500 .
N1 C1 1.354(2) .
N1 C24 1.416(2) .
N2 C6 1.327(2) .
N2 C2 1.331(2) .
N3 C7 1.352(2) .
N3 C8 1.419(2) .
C1 C2 1.509(3) .
C2 C3 1.385(2) .
C3 C4 1.391(3) .
C3 H3A 0.9500 .
C4 C5 1.390(3) .
C4 H4A 0.9500 .
C5 C6 1.392(2) .
C5 H5A 0.9500 .
C6 C7 1.507(2) .
C8 C13 1.393(2) .
C8 C9 1.401(2) .
C9 C10 1.389(3) .
C9 H9A 0.9500 .
C10 C11 1.386(3) .
C10 H10A 0.9500 .
C11 C12 1.393(3) .
C11 H11A 0.9500 .
C12 C13 1.400(2) .
C12 C14 1.507(3) .
C13 H13A 0.9500 .
C14 H14A 0.9900 .
C14 H14B 0.9900 .
C15 C16 1.497(3) .
C15 H15A 0.9900 .
C15 H15B 0.9900 .
C16 H16A 0.9900 .
C16 H16B 0.9900 .
C17 C18 1.498(3) .
C17 H17A 0.9900 .
C17 H17B 0.9900 .
C18 H18A 0.9900 .
C18 H18B 0.9900 .
C19 C20 1.503(2) .
C19 H19A 0.9900 .
C19 H19B 0.9900 .
C20 C25 1.392(2) .
C20 C21 1.400(3) .
C21 C22 1.384(3) .
C21 H21A 0.9500 .
C22 C23 1.392(3) .
C22 H22A 0.9500 .
C23 C24 1.401(2) .
C23 H23A 0.9500 .
C24 C25 1.406(2) .
C25 H25A 0.9500 .
N4 C32 1.363(4) 7_666
N4 C32 1.363(4) .
N4 C28 1.522(4) 7_666
N4 C28 1.522(4) .
N4 C30 1.535(4) .
N4 C30 1.535(4) 7_666
N4 C26 1.674(4) .
N4 C26 1.674(4) 7_666
C27 C33 0.571(6) 7_666
C27 C26 1.516(7) .
C27 H27A 0.9800 .
C27 H27B 0.9800 .
C27 H27C 0.9800 .
C28 C32 1.448(6) 7_666
C28 C29 1.533(7) .
C28 C31 1.803(10) 7_666
C28 C30 1.857(5) 7_666
C28 H28A 0.9900 .
C28 H28B 0.9900 .
C29 C31 0.486(9) 7_666
C29 C30 1.716(9) 7_666
C29 H29A 0.9599 .
C29 H29B 0.9601 .
C29 H29C 0.9600 .
C30 C32 1.458(6) 7_666
C30 C31 1.511(8) .
C30 C29 1.716(9) 7_666
C30 C28 1.857(5) 7_666
C30 C26 2.036(6) 7_666
C30 H30A 0.9599 .
C30 H30B 0.9600 .
C26 C30 2.036(6) 7_666
C26 H26A 0.9900 .
C26 H26B 0.9900 .
C31 C29 0.486(9) 7_666
C31 C28 1.803(10) 7_666
C31 H31A 0.9599 .
C31 H31B 0.9600 .
C31 H31C 0.9601 .
C32 C28 1.448(6) 7_666
C32 C30 1.458(6) 7_666
C32 C33 1.528(6) .
C32 H32A 0.9600 .
C32 H32B 0.9600 .
C33 C27 0.571(6) 7_666
C33 H33A 0.9601 .
C33 H33B 0.9600 .
C33 H33C 0.9600 .

loop_
_geom_torsion_atom_site_label_1
_geom_torsion_atom_site_label_2
_geom_torsion_atom_site_label_3
_geom_torsion_atom_site_label_4
_geom_torsion
_geom_torsion_site_symmetry_1
_geom_torsion_site_symmetry_4
N2 Cu1 O6 Cu1 -55.6(2) . 2_656
N1 Cu1 O6 Cu1 -154.83(4) . 2_656
N3 Cu1 O6 Cu1 34.17(4) . 2_656
O6 Cu1 N1 C1 153.95(11) . .
N2 Cu1 N1 C1 -12.10(12) . .
N3 Cu1 N1 C1 -48.9(2) . .
O6 Cu1 N1 C24 -27.75(14) . .
N2 Cu1 N1 C24 166.20(14) . .
N3 Cu1 N1 C24 129.44(15) . .
O6 Cu1 N2 C6 87.2(3) . .
N1 Cu1 N2 C6 -171.02(14) . .
N3 Cu1 N2 C6 -4.99(13) . .
O6 Cu1 N2 C2 -91.1(3) . .
N1 Cu1 N2 C2 10.68(13) . .
N3 Cu1 N2 C2 176.71(14) . .
O6 Cu1 N3 C7 -161.16(11) . .
N2 Cu1 N3 C7 4.69(12) . .
N1 Cu1 N3 C7 41.5(2) . .
O6 Cu1 N3 C8 15.74(13) . .
N2 Cu1 N3 C8 -178.40(14) . .
N1 Cu1 N3 C8 -141.60(14) . .
C24 N1 C1 O1 7.7(3) . .
Cu1 N1 C1 O1 -173.85(16) . .
C24 N1 C1 C2 -167.18(14) . .
Cu1 N1 C1 C2 11.23(18) . .
C6 N2 C2 C3 0.0(3) . .
Cu1 N2 C2 C3 178.18(14) . .
C6 N2 C2 C1 174.33(15) . .
Cu1 N2 C2 C1 -7.45(19) . .
O1 C1 C2 N2 -178.51(16) . .
N1 C1 C2 N2 -2.9(2) . .
O1 C1 C2 C3 -4.5(3) . .
N1 C1 C2 C3 171.03(17) . .
N2 C2 C3 C4 -0.2(3) . .
C1 C2 C3 C4 -173.84(17) . .
C2 C3 C4 C5 0.3(3) . .
C3 C4 C5 C6 -0.1(3) . .
C2 N2 C6 C5 0.3(3) . .
Cu1 N2 C6 C5 -177.95(13) . .
C2 N2 C6 C7 -177.44(15) . .
Cu1 N2 C6 C7 4.36(19) . .
C4 C5 C6 N2 -0.2(3) . .
C4 C5 C6 C7 177.18(17) . .
C8 N3 C7 O2 2.9(3) . .
Cu1 N3 C7 O2 179.98(15) . .
C8 N3 C7 C6 179.24(14) . .
Cu1 N3 C7 C6 -3.65(17) . .
N2 C6 C7 O2 176.57(15) . .
C5 C6 C7 O2 -0.9(3) . .
N2 C6 C7 N3 -0.2(2) . .
C5 C6 C7 N3 -177.74(17) . .
C7 N3 C8 C13 -145.19(16) . .
Cu1 N3 C8 C13 38.0(2) . .
C7 N3 C8 C9 36.9(2) . .
Cu1 N3 C8 C9 -139.92(14) . .
C13 C8 C9 C10 0.4(3) . .
N3 C8 C9 C10 178.29(16) . .
C8 C9 C10 C11 -0.3(3) . .
C9 C10 C11 C12 0.2(3) . .
C10 C11 C12 C13 0.0(3) . .
C10 C11 C12 C14 178.94(17) . .
C9 C8 C13 C12 -0.2(2) . .
N3 C8 C13 C12 -178.25(15) . .
C11 C12 C13 C8 0.0(3) . .
C14 C12 C13 C8 -178.93(16) . .
C15 O3 C14 C12 -70.7(2) . .
C11 C12 C14 O3 -76.4(2) . .
C13 C12 C14 O3 102.56(19) . .
C14 O3 C15 C16 -92.91(19) . .
C17 O4 C16 C15 173.61(16) . .
O3 C15 C16 O4 67.5(2) . .
C16 O4 C17 C18 176.46(16) . .
C19 O5 C18 C17 175.43(16) . .
O4 C17 C18 O5 69.3(2) . .
C18 O5 C19 C20 174.68(15) . .
O5 C19 C20 C25 -31.1(2) . .
O5 C19 C20 C21 150.91(16) . .
C25 C20 C21 C22 -2.9(3) . .
C19 C20 C21 C22 175.13(17) . .
C20 C21 C22 C23 1.9(3) . .
C21 C22 C23 C24 1.4(3) . .
C22 C23 C24 C25 -3.6(2) . .
C22 C23 C24 N1 173.26(16) . .
C1 N1 C24 C23 -29.7(2) . .
Cu1 N1 C24 C23 152.12(13) . .
C1 N1 C24 C25 147.22(16) . .
Cu1 N1 C24 C25 -31.0(2) . .
C21 C20 C25 C24 0.6(3) . .
C19 C20 C25 C24 -177.35(16) . .
C23 C24 C25 C20 2.6(2) . .
N1 C24 C25 C20 -174.47(15) . .
C32 N4 C28 C32 180.000(1) . 7_666
C28 N4 C28 C32 -152(100) 7_666 7_666
C30 N4 C28 C32 -41.0(3) . 7_666
C30 N4 C28 C32 139.0(3) 7_666 7_666
C26 N4 C28 C32 64.0(3) . 7_666
C26 N4 C28 C32 -116.0(3) 7_666 7_666
C32 N4 C28 C29 -140.4(5) 7_666 .
C32 N4 C28 C29 39.6(5) . .
C28 N4 C28 C29 68(100) 7_666 .
C30 N4 C28 C29 178.6(5) . .
C30 N4 C28 C29 -1.4(5) 7_666 .
C26 N4 C28 C29 -76.5(5) . .
C26 N4 C28 C29 103.5(5) 7_666 .
C32 N4 C28 C31 -148.0(5) 7_666 7_666
C32 N4 C28 C31 32.0(5) . 7_666
C28 N4 C28 C31 60(100) 7_666 7_666
C30 N4 C28 C31 171.0(4) . 7_666
C30 N4 C28 C31 -9.0(4) 7_666 7_666
C26 N4 C28 C31 -84.1(4) . 7_666
C26 N4 C28 C31 95.9(4) 7_666 7_666
C32 N4 C28 C30 -139.0(3) 7_666 7_666
C32 N4 C28 C30 41.0(3) . 7_666
C28 N4 C28 C30 69(100) 7_666 7_666
C30 N4 C28 C30 180.000(2) . 7_666
C26 N4 C28 C30 -75.0(2) . 7_666
C26 N4 C28 C30 105.0(2) 7_666 7_666
C32 C28 C29 C31 -93(3) 7_666 7_666
N4 C28 C29 C31 -33(3) . 7_666
C30 C28 C29 C31 -34(2) 7_666 7_666
C32 C28 C29 C30 -59.4(8) 7_666 7_666
N4 C28 C29 C30 1.3(4) . 7_666
C31 C28 C29 C30 34(2) 7_666 7_666
C32 N4 C30 C32 180.0 . 7_666
C28 N4 C30 C32 -139.0(3) 7_666 7_666
C28 N4 C30 C32 41.0(3) . 7_666
C30 N4 C30 C32 148(100) 7_666 7_666
C26 N4 C30 C32 -63.4(3) . 7_666
C26 N4 C30 C32 116.6(3) 7_666 7_666
C32 N4 C30 C31 127.3(6) 7_666 .
C32 N4 C30 C31 -52.7(6) . .
C28 N4 C30 C31 -11.7(5) 7_666 .
C28 N4 C30 C31 168.3(5) . .
C30 N4 C30 C31 -85(100) 7_666 .
C26 N4 C30 C31 63.9(5) . .
C26 N4 C30 C31 -116.1(5) 7_666 .
C32 N4 C30 C29 137.8(5) 7_666 7_666
C32 N4 C30 C29 -42.2(5) . 7_666
C28 N4 C30 C29 -1.2(4) 7_666 7_666
C28 N4 C30 C29 178.8(4) . 7_666
C30 N4 C30 C29 -74(100) 7_666 7_666
C26 N4 C30 C29 74.4(4) . 7_666
C26 N4 C30 C29 -105.6(4) 7_666 7_666
C32 N4 C30 C28 139.0(3) 7_666 7_666
C32 N4 C30 C28 -41.0(3) . 7_666
C28 N4 C30 C28 180.000(2) . 7_666
C30 N4 C30 C28 -73(100) 7_666 7_666
C26 N4 C30 C28 75.6(2) . 7_666
C26 N4 C30 C28 -104.4(2) 7_666 7_666
C32 N4 C30 C26 -116.6(3) 7_666 7_666
C32 N4 C30 C26 63.4(3) . 7_666
C28 N4 C30 C26 104.4(2) 7_666 7_666
C28 N4 C30 C26 -75.6(2) . 7_666
C30 N4 C30 C26 32(100) 7_666 7_666
C26 N4 C30 C26 180.000(2) . 7_666
C33 C27 C26 N4 20.8(18) 7_666 .
C33 C27 C26 C30 -38(2) 7_666 7_666
C32 N4 C26 C27 -12.1(5) 7_666 .
C32 N4 C26 C27 167.9(5) . .
C28 N4 C26 C27 113.7(5) 7_666 .
C28 N4 C26 C27 -66.3(5) . .
C30 N4 C26 C27 41.8(5) . .
C30 N4 C26 C27 -138.2(5) 7_666 .
C26 N4 C26 C27 -161(100) 7_666 .
C32 N4 C26 C30 126.1(3) 7_666 7_666
C32 N4 C26 C30 -53.9(3) . 7_666
C28 N4 C26 C30 -108.0(2) 7_666 7_666
C28 N4 C26 C30 72.0(2) . 7_666
C30 N4 C26 C30 180.000(2) . 7_666
C26 N4 C26 C30 -23(100) 7_666 7_666
C32 C30 C31 C29 104(2) 7_666 7_666
N4 C30 C31 C29 41(3) . 7_666
C28 C30 C31 C29 31(2) 7_666 7_666
C26 C30 C31 C29 -21(3) 7_666 7_666
C32 C30 C31 C28 73.7(6) 7_666 7_666
N4 C30 C31 C28 10.3(5) . 7_666
C29 C30 C31 C28 -31(2) 7_666 7_666
C26 C30 C31 C28 -51.6(5) 7_666 7_666
C32 N4 C32 C28 -154(100) 7_666 7_666
C28 N4 C32 C28 180.000(1) . 7_666
C30 N4 C32 C28 47.0(3) . 7_666
C30 N4 C32 C28 -133.0(3) 7_666 7_666
C26 N4 C32 C28 -67.0(3) . 7_666
C26 N4 C32 C28 113.0(3) 7_666 7_666
C32 N4 C32 C30 -21(100) 7_666 7_666
C28 N4 C32 C30 133.0(3) 7_666 7_666
C28 N4 C32 C30 -47.0(3) . 7_666
C30 N4 C32 C30 180.0 . 7_666
C26 N4 C32 C30 66.0(3) . 7_666
C26 N4 C32 C30 -114.0(3) 7_666 7_666
C32 N4 C32 C33 88(100) 7_666 .
C28 N4 C32 C33 -117.1(5) 7_666 .
C28 N4 C32 C33 62.9(5) . .
C30 N4 C32 C33 -70.2(5) . .
C30 N4 C32 C33 109.8(5) 7_666 .
C26 N4 C32 C33 175.9(4) . .
C26 N4 C32 C33 -4.1(4) 7_666 .
N4 C32 C33 C27 -47(5) . 7_666
C28 C32 C33 C27 -119(5) 7_666 7_666
C30 C32 C33 C27 25(5) 7_666 7_666
